data_7721178
loop_
_publ_author_name
'Karthikeyan, L.'
'Mathur, Shobhit'
'Shahnaz, Nafeesa'
'Patra, Snehashish'
'Roy, Anindya'
'Maji, Somnath'

_publ_section_title
;
 Electronic Effects of 4/-Aryl Substitution in Terpyridine Copper(II)
 Complexes: Structural Insights, DNA-Binding Affinity, and Cytotoxic
 Evaluation
;
_journal_name_full 'Dalton Transactions'
_journal_paper_doi 10.1039/D6DT00795C
_journal_year 2026
_chemical_formula_moiety 'C34 H24 Cu N6, 2(Cl O4)'
_chemical_formula_sum 'C34 H24 Cl2 Cu N6 O8'
_chemical_formula_weight 779.03
_chemical_name_systematic SNM_SM_181
_space_group_crystal_system monoclinic
_space_group_IT_number 14
_space_group_name_Hall '-P 2ybc'
_space_group_name_H-M_alt 'P 1 21/c 1'
_atom_sites_solution_hydrogens geom
_atom_sites_solution_primary dual
_audit_creation_date 2024-12-23
_audit_creation_method
;
Olex2 1.5
(compiled 2024.02.16 svn.r378c4104 for OlexSys, GUI svn.r6928)
;
_audit_update_record
;
2026-03-02 deposited with the CCDC.	2026-06-26 downloaded from the CCDC.
;
_cell_angle_alpha 90
_cell_angle_beta 90.849(14)
_cell_angle_gamma 90
_cell_formula_units_Z 4
_cell_length_a 9.626(3)
_cell_length_b 8.169(2)
_cell_length_c 42.246(12)
_cell_measurement_reflns_used 7316
_cell_measurement_temperature 223(2)
_cell_measurement_theta_max 23.072
_cell_measurement_theta_min 2.312
_cell_volume 3321.6(16)
_computing_cell_refinement 'SAINT V8.40B (?, 2016)'
_computing_data_reduction 'SAINT V8.40B (?, 2016)'
_computing_molecular_graphics 'Olex2 1.5 (Dolomanov et al., 2009)'
_computing_publication_material 'Olex2 1.5 (Dolomanov et al., 2009)'
_computing_structure_refinement 'XL  (Sheldrick, 2008)'
_computing_structure_solution 'SHELXT  (Sheldrick, 2015)'
_diffrn_ambient_temperature 223.00
_diffrn_measured_fraction_theta_full 0.989
_diffrn_measured_fraction_theta_max 0.989
_diffrn_measurement_device_type 'Bruker APEX-V Photon II'
_diffrn_radiation_type MoK\a
_diffrn_radiation_wavelength 0.71073
_diffrn_reflns_av_unetI/netI 0.0615
_diffrn_reflns_Laue_measured_fraction_full 0.989
_diffrn_reflns_Laue_measured_fraction_max 0.989
_diffrn_reflns_limit_h_max 11
_diffrn_reflns_limit_h_min -11
_diffrn_reflns_limit_k_max 9
_diffrn_reflns_limit_k_min 0
_diffrn_reflns_limit_l_max 50
_diffrn_reflns_limit_l_min 0
_diffrn_reflns_number 5783
_diffrn_reflns_point_group_measured_fraction_full 0.989
_diffrn_reflns_point_group_measured_fraction_max 0.989
_diffrn_reflns_theta_full 24.997
_diffrn_reflns_theta_max 24.997
_diffrn_reflns_theta_min 1.928
_diffrn_source_current 1.4
_diffrn_source_power 0.07
_diffrn_source_voltage 50.0
_exptl_absorpt_coefficient_mu 0.881
_exptl_absorpt_correction_T_max 0.7455
_exptl_absorpt_correction_T_min 0.4992
_exptl_absorpt_correction_type multi-scan
_exptl_absorpt_process_details
;
SADABS-2016/2 (Bruker,2016/2) was used for absorption correction.
wR2(int) was 0.1364 before and 0.0672 after correction.
The Ratio of minimum to maximum transmission is 0.6696.
The \l/2 correction factor is Not present.
;
_exptl_crystal_colour 'clear light blue'
_exptl_crystal_colour_lustre clear
_exptl_crystal_colour_modifier light
_exptl_crystal_colour_primary blue
_exptl_crystal_density_diffrn 1.558
_exptl_crystal_description block
_exptl_crystal_F_000 1588
_exptl_crystal_recrystallization_method
'The material was recrystallised from a mixture of CH3CN and methanol  by slow evaporation'
_exptl_crystal_size_max 0.07
_exptl_crystal_size_mid 0.05
_exptl_crystal_size_min 0.04
_refine_diff_density_max 0.988
_refine_diff_density_min -0.681
_refine_diff_density_rms 0.094
_refine_ls_extinction_method none
_refine_ls_goodness_of_fit_ref 1.118
_refine_ls_hydrogen_treatment constr
_refine_ls_matrix_type full
_refine_ls_number_parameters 461
_refine_ls_number_reflns 5783
_refine_ls_number_restraints 0
_refine_ls_restrained_S_all 1.118
_refine_ls_R_factor_all 0.1029
_refine_ls_R_factor_gt 0.0866
_refine_ls_shift/su_max 0.001
_refine_ls_shift/su_mean 0.000
_refine_ls_structure_factor_coef Fsqd
_refine_ls_weighting_details 'w=1/[\s^2^(Fo^2^)+(0.1046P)^2^+12.5680P] where P=(Fo^2^+2Fc^2^)/3'
_refine_ls_weighting_scheme calc
_refine_ls_wR_factor_gt 0.2332
_refine_ls_wR_factor_ref 0.2442
_reflns_Friedel_coverage 0.000
_reflns_number_gt 4737
_reflns_number_total 5783
_reflns_threshold_expression 'I > 2\s(I)'
_cod_data_source_file d6dt00795c2.cif
_cod_data_source_block mo_snm_sm_exp_181
_cod_original_cell_volume 3321.7(16)
_cod_database_code 7721178
_shelx_shelxl_version_number 2019/1
_shelx_space_group_comment
;
The symmetry employed for this shelxl refinement is uniquely defined
by the following loop, which should always be used as a source of
symmetry information in preference to the above space-group names.
They are only intended as comments.
;
_shelx_estimated_absorpt_t_max 0.966
_shelx_estimated_absorpt_t_min 0.941
_olex2_refinement_description
;
1. Twinned data refinement
 Scales: 0.864(2)
 0.136(2)
2. Fixed Uiso
 At 1.2 times of:
  All C(H) groups
3.a Aromatic/amide H refined with riding coordinates:
 C7(H7), C15(H15), C21(H21), C20(H20), C19(H19), C18(H18), C10(H10), C11(H11),
 C12(H12), C13(H13), C14(H14), C1(H1), C2(H2), C3(H3), C4(H4), C33(H33),
 C32(H32), C31(H31), C29(H29), C28(H28), C22(H22), C23(H23), C24(H24), C25(H25)
;
_olex2_submission_special_instructions 'No special instructions were received'

loop_
_space_group_symop_operation_xyz
'x, y, z'
'-x, y+1/2, -z+1/2'
'-x, -y, -z'
'x, -y-1/2, z-1/2'

loop_
_atom_site_label
_atom_site_type_symbol
_atom_site_fract_x
_atom_site_fract_y
_atom_site_fract_z
_atom_site_U_iso_or_equiv
_atom_site_adp_type
_atom_site_occupancy
_atom_site_site_symmetry_order
_atom_site_calc_flag
_atom_site_refinement_flags_posn
_atom_site_refinement_flags_adp
_atom_site_refinement_flags_occupancy
_atom_site_disorder_assembly
_atom_site_disorder_group
Cu1 Cu 0.17591(9) 0.42187(10) 0.37677(2) 0.0399(3) Uani 1 1 d . . . . .
Cl1 Cl 0.6938(3) 0.2302(3) 0.45800(5) 0.0657(6) Uani 1 1 d . . . . .
Cl2 Cl 0.5174(2) 0.7592(3) 0.29008(6) 0.0689(7) Uani 1 1 d . . . . .
N2 N 0.1275(6) 0.4519(7) 0.33278(14) 0.0415(13) Uani 1 1 d . . . . .
N5 N 0.2023(6) 0.3402(8) 0.42095(13) 0.0445(14) Uani 1 1 d . . . . .
O3 O 0.6948(15) 0.1765(16) 0.4277(2) 0.165(5) Uani 1 1 d . . . . .
N1 N 0.3530(6) 0.3360(7) 0.35598(13) 0.0422(13) Uani 1 1 d . . . . .
N3 N -0.0251(6) 0.5066(7) 0.38065(14) 0.0430(14) Uani 1 1 d . . . . .
N6 N 0.0790(8) 0.1125(8) 0.40674(15) 0.0564(17) Uani 1 1 d . . . . .
N4 N 0.2881(7) 0.6267(8) 0.40048(16) 0.0512(15) Uani 1 1 d . . . . .
C6 C 0.0020(7) 0.5108(9) 0.32495(16) 0.0398(15) Uani 1 1 d . . . . .
C7 C -0.0388(7) 0.5248(10) 0.29383(17) 0.0455(17) Uani 1 1 d . . . . .
H7 H -0.125974 0.569729 0.288529 0.055 Uiso 1 1 calc R U . . .
C8 C 0.0500(7) 0.4718(9) 0.27002(16) 0.0426(16) Uani 1 1 d . . . . .
C15 C 0.1804(7) 0.4115(9) 0.27888(17) 0.0457(17) Uani 1 1 d . . . . .
H15 H 0.243238 0.377242 0.263412 0.055 Uiso 1 1 calc R U . . .
C16 C 0.2160(7) 0.4027(8) 0.31043(15) 0.0401(15) Uani 1 1 d . . . . .
C17 C 0.3483(7) 0.3410(9) 0.32389(16) 0.0440(16) Uani 1 1 d . . . . .
C21 C 0.4693(8) 0.2924(10) 0.37097(18) 0.0488(18) Uani 1 1 d . . . . .
H21 H 0.472393 0.290505 0.393216 0.059 Uiso 1 1 calc R U . . .
C20 C 0.5865(9) 0.2495(13) 0.3541(2) 0.070(3) Uani 1 1 d . . . . .
H20 H 0.668108 0.217120 0.364873 0.084 Uiso 1 1 calc R U . . .
C19 C 0.5828(10) 0.2546(15) 0.3216(2) 0.082(3) Uani 1 1 d . . . . .
H19 H 0.662239 0.227403 0.310021 0.099 Uiso 1 1 calc R U . . .
C18 C 0.4624(8) 0.2997(12) 0.30597(19) 0.061(2) Uani 1 1 d . . . . .
H18 H 0.457615 0.302515 0.283735 0.073 Uiso 1 1 calc R U . . .
C9 C 0.0066(7) 0.4839(10) 0.23624(16) 0.0442(17) Uani 1 1 d . . . . .
C10 C -0.1295(8) 0.4602(11) 0.22719(18) 0.055(2) Uani 1 1 d . . . . .
H10 H -0.196262 0.435531 0.242501 0.066 Uiso 1 1 calc R U . . .
C11 C -0.1687(9) 0.4723(13) 0.19583(19) 0.065(2) Uani 1 1 d . . . . .
H11 H -0.261962 0.456060 0.189744 0.078 Uiso 1 1 calc R U . . .
C12 C -0.0711(10) 0.5083(13) 0.17334(19) 0.067(2) Uani 1 1 d . . . . .
H12 H -0.098025 0.516985 0.151921 0.080 Uiso 1 1 calc R U . . .
C13 C 0.0636(10) 0.5311(15) 0.18205(19) 0.075(3) Uani 1 1 d . . . . .
H13 H 0.129576 0.557405 0.166668 0.090 Uiso 1 1 calc R U . . .
C14 C 0.1043(9) 0.5161(13) 0.21328(19) 0.063(2) Uani 1 1 d . . . . .
H14 H 0.198494 0.527679 0.219049 0.075 Uiso 1 1 calc R U . . .
C5 C -0.0817(7) 0.5515(9) 0.35269(18) 0.0467(17) Uani 1 1 d . . . . .
C1 C -0.0942(9) 0.5291(10) 0.40744(19) 0.055(2) Uani 1 1 d . . . . .
H1 H -0.054455 0.494564 0.426768 0.066 Uiso 1 1 calc R U . . .
C2 C -0.2234(9) 0.6025(12) 0.4071(2) 0.068(2) Uani 1 1 d . . . . .
H2 H -0.271502 0.617816 0.426124 0.081 Uiso 1 1 calc R U . . .
C3 C -0.2810(9) 0.6528(14) 0.3789(2) 0.076(3) Uani 1 1 d . . . . .
H3 H -0.368574 0.703649 0.378257 0.091 Uiso 1 1 calc R U . . .
C4 C -0.2090(8) 0.6277(12) 0.3516(2) 0.061(2) Uani 1 1 d . . . . .
H4 H -0.246663 0.662695 0.332059 0.073 Uiso 1 1 calc R U . . .
C34 C 0.1503(8) 0.1945(9) 0.42962(17) 0.0462(17) Uani 1 1 d . . . . .
C33 C 0.0251(10) -0.0288(11) 0.4143(2) 0.067(2) Uani 1 1 d . . . . .
H33 H -0.024943 -0.085735 0.398538 0.080 Uiso 1 1 calc R U . . .
C32 C 0.0364(11) -0.1006(12) 0.4438(3) 0.073(3) Uani 1 1 d . . . . .
H32 H -0.005788 -0.202235 0.447749 0.088 Uiso 1 1 calc R U . . .
C31 C 0.1079(11) -0.0241(12) 0.4668(2) 0.071(3) Uani 1 1 d . . . . .
H31 H 0.118354 -0.073207 0.486838 0.086 Uiso 1 1 calc R U . . .
C30 C 0.1677(9) 0.1303(10) 0.46100(18) 0.0532(19) Uani 1 1 d . . . . .
C29 C 0.2399(11) 0.2260(13) 0.4823(2) 0.074(3) Uani 1 1 d . . . . .
H29 H 0.253341 0.188166 0.503127 0.088 Uiso 1 1 calc R U . . .
C28 C 0.2922(10) 0.3735(13) 0.4740(2) 0.070(3) Uani 1 1 d . . . . .
H28 H 0.342065 0.437560 0.488784 0.084 Uiso 1 1 calc R U . . .
C27 C 0.2697(8) 0.4291(10) 0.44255(18) 0.0502(18) Uani 1 1 d . . . . .
C26 C 0.3205(8) 0.5919(9) 0.43066(19) 0.0494(18) Uani 1 1 d . . . . .
C22 C 0.3317(9) 0.7679(11) 0.3886(3) 0.068(3) Uani 1 1 d . . . . .
H22 H 0.309520 0.792816 0.367376 0.082 Uiso 1 1 calc R U . . .
C23 C 0.4089(11) 0.8805(11) 0.4063(3) 0.085(4) Uani 1 1 d . . . . .
H23 H 0.439427 0.979151 0.397340 0.102 Uiso 1 1 calc R U . . .
C24 C 0.4388(11) 0.8422(14) 0.4374(3) 0.083(3) Uani 1 1 d . . . . .
H24 H 0.489504 0.916415 0.450038 0.099 Uiso 1 1 calc R U . . .
C25 C 0.3947(10) 0.6949(12) 0.4502(3) 0.070(3) Uani 1 1 d . . . . .
H25 H 0.414840 0.667020 0.471406 0.084 Uiso 1 1 calc R U . . .
O2 O 0.6150(13) 0.3739(16) 0.4589(3) 0.177(6) Uani 1 1 d . . . . .
O1 O 0.6435(11) 0.1129(12) 0.4795(2) 0.126(4) Uani 1 1 d . . . . .
O4 O 0.8287(9) 0.2743(13) 0.4670(2) 0.121(3) Uani 1 1 d . . . . .
O7 O 0.4024(8) 0.7021(17) 0.2719(3) 0.159(5) Uani 1 1 d . . . . .
O8 O 0.5265(13) 0.9197(13) 0.2786(4) 0.174(6) Uani 1 1 d . . . . .
O5 O 0.6366(7) 0.6752(12) 0.28125(18) 0.098(3) Uani 1 1 d . . . . .
O6 O 0.4914(14) 0.743(3) 0.3203(2) 0.238(10) Uani 1 1 d . . . . .

loop_
_atom_site_aniso_label
_atom_site_aniso_U_11
_atom_site_aniso_U_22
_atom_site_aniso_U_33
_atom_site_aniso_U_23
_atom_site_aniso_U_13
_atom_site_aniso_U_12
Cu1 0.0438(5) 0.0436(5) 0.0324(4) 0.0037(3) 0.0019(3) 0.0074(4)
Cl1 0.0732(14) 0.0733(14) 0.0503(11) 0.0112(10) -0.0128(10) -0.0016(12)
Cl2 0.0467(11) 0.0885(17) 0.0716(15) 0.0188(12) 0.0047(10) 0.0089(11)
N2 0.037(3) 0.046(3) 0.041(3) 0.007(3) -0.001(2) 0.004(3)
N5 0.048(3) 0.049(3) 0.036(3) -0.003(3) 0.001(3) 0.006(3)
O3 0.257(14) 0.172(10) 0.066(5) -0.028(6) -0.024(7) -0.035(10)
N1 0.044(3) 0.047(3) 0.035(3) 0.008(3) 0.000(2) 0.010(3)
N3 0.044(3) 0.044(3) 0.040(3) -0.002(3) 0.010(3) 0.009(3)
N6 0.072(4) 0.053(4) 0.045(4) -0.005(3) 0.004(3) -0.009(3)
N4 0.050(4) 0.042(3) 0.062(4) -0.001(3) 0.005(3) 0.006(3)
C6 0.034(4) 0.040(4) 0.045(4) 0.005(3) -0.001(3) 0.002(3)
C7 0.036(4) 0.053(4) 0.048(4) 0.006(3) -0.003(3) 0.008(3)
C8 0.046(4) 0.046(4) 0.035(3) 0.005(3) -0.002(3) -0.004(3)
C15 0.042(4) 0.058(4) 0.037(4) 0.006(3) 0.000(3) 0.005(4)
C16 0.042(4) 0.046(4) 0.033(3) -0.001(3) 0.001(3) 0.008(3)
C17 0.040(4) 0.052(4) 0.040(4) 0.004(3) 0.000(3) 0.006(3)
C21 0.048(4) 0.060(5) 0.038(4) 0.000(3) -0.003(3) 0.012(4)
C20 0.055(5) 0.098(7) 0.055(5) 0.000(5) -0.010(4) 0.036(5)
C19 0.063(6) 0.125(9) 0.059(5) -0.014(6) 0.011(4) 0.046(6)
C18 0.050(5) 0.088(6) 0.044(4) -0.013(4) -0.005(4) 0.029(5)
C9 0.041(4) 0.054(4) 0.037(4) 0.001(3) 0.001(3) 0.002(3)
C10 0.050(4) 0.071(5) 0.043(4) 0.006(4) -0.001(3) -0.006(4)
C11 0.054(5) 0.098(7) 0.042(4) 0.007(4) -0.009(4) -0.008(5)
C12 0.070(6) 0.093(7) 0.038(4) 0.010(4) -0.009(4) -0.003(5)
C13 0.062(5) 0.127(9) 0.035(4) 0.018(5) 0.003(4) -0.013(6)
C14 0.047(4) 0.100(7) 0.042(4) 0.013(4) -0.002(3) -0.003(5)
C5 0.041(4) 0.051(4) 0.048(4) 0.004(3) 0.006(3) 0.003(3)
C1 0.067(5) 0.055(5) 0.043(4) 0.000(4) 0.010(4) 0.000(4)
C2 0.055(5) 0.088(7) 0.060(5) -0.005(5) 0.022(4) 0.008(5)
C3 0.046(5) 0.107(8) 0.076(6) -0.013(6) 0.016(4) 0.018(5)
C4 0.048(4) 0.076(6) 0.058(5) 0.008(4) 0.004(4) 0.015(4)
C34 0.054(4) 0.044(4) 0.041(4) 0.009(3) 0.011(3) 0.007(4)
C33 0.084(6) 0.054(5) 0.062(5) -0.006(4) 0.007(5) -0.016(5)
C32 0.089(7) 0.053(5) 0.079(7) 0.016(5) 0.016(6) -0.002(5)
C31 0.093(7) 0.058(5) 0.064(6) 0.015(5) 0.020(5) 0.008(5)
C30 0.063(5) 0.058(5) 0.039(4) 0.009(4) 0.000(4) 0.009(4)
C29 0.085(7) 0.088(7) 0.048(5) 0.020(5) -0.001(5) 0.005(6)
C28 0.077(6) 0.087(7) 0.046(5) -0.008(5) -0.016(4) 0.001(5)
C27 0.050(4) 0.057(4) 0.043(4) -0.003(3) -0.002(3) 0.015(4)
C26 0.045(4) 0.047(4) 0.056(5) -0.011(4) 0.001(3) 0.005(4)
C22 0.054(5) 0.054(5) 0.097(7) 0.016(5) 0.021(5) 0.008(4)
C23 0.077(7) 0.033(4) 0.146(11) -0.007(6) 0.033(7) -0.003(5)
C24 0.067(6) 0.070(7) 0.111(9) -0.027(7) -0.001(6) -0.007(5)
C25 0.067(6) 0.065(6) 0.078(6) -0.022(5) -0.004(5) -0.001(5)
O2 0.147(9) 0.161(10) 0.224(14) 0.092(10) 0.070(9) 0.071(8)
O1 0.166(9) 0.119(7) 0.092(6) 0.039(5) -0.034(6) -0.065(6)
O4 0.096(6) 0.156(8) 0.110(6) 0.051(6) -0.027(5) -0.031(6)
O7 0.057(5) 0.190(12) 0.230(13) -0.048(10) -0.025(6) 0.015(6)
O8 0.144(10) 0.092(7) 0.286(18) 0.021(9) 0.030(10) -0.001(7)
O5 0.057(4) 0.148(7) 0.088(5) -0.008(5) 0.008(4) 0.032(4)
O6 0.193(12) 0.45(3) 0.068(6) 0.058(10) 0.051(7) 0.201(15)

loop_
_atom_type_symbol
_atom_type_description
_atom_type_scat_dispersion_real
_atom_type_scat_dispersion_imag
_atom_type_scat_source
C C 0.0033 0.0016 'International Tables Vol C Tables 4.2.6.8 and 6.1.1.4'
H H 0.0000 0.0000 'International Tables Vol C Tables 4.2.6.8 and 6.1.1.4'
Cl Cl 0.1484 0.1585 'International Tables Vol C Tables 4.2.6.8 and 6.1.1.4'
Cu Cu 0.3201 1.2651 'International Tables Vol C Tables 4.2.6.8 and 6.1.1.4'
N N 0.0061 0.0033 'International Tables Vol C Tables 4.2.6.8 and 6.1.1.4'
O O 0.0106 0.0060 'International Tables Vol C Tables 4.2.6.8 and 6.1.1.4'

loop_
_geom_angle_atom_site_label_1
_geom_angle_atom_site_label_2
_geom_angle_atom_site_label_3
_geom_angle
_geom_angle_site_symmetry_1
_geom_angle_site_symmetry_3
_geom_angle_publ_flag
N2 Cu1 N5 166.3(3) . . ?
N2 Cu1 N1 79.7(2) . . ?
N2 Cu1 N3 79.6(2) . . ?
N2 Cu1 N4 116.6(3) . . ?
N5 Cu1 N1 101.0(2) . . ?
N5 Cu1 N3 98.3(2) . . ?
N5 Cu1 N4 77.0(3) . . ?
N1 Cu1 N3 159.1(2) . . ?
N1 Cu1 N4 92.8(2) . . ?
N3 Cu1 N4 99.3(2) . . ?
O3 Cl1 O2 108.1(9) . . ?
O3 Cl1 O1 113.2(7) . . ?
O3 Cl1 O4 108.8(8) . . ?
O2 Cl1 O1 111.1(7) . . ?
O4 Cl1 O2 106.2(8) . . ?
O4 Cl1 O1 109.1(5) . . ?
O8 Cl2 O7 100.0(9) . . ?
O5 Cl2 O7 109.5(6) . . ?
O5 Cl2 O8 108.2(7) . . ?
O6 Cl2 O7 109.6(10) . . ?
O6 Cl2 O8 116.4(12) . . ?
O6 Cl2 O5 112.4(6) . . ?
C6 N2 Cu1 119.3(5) . . ?
C6 N2 C16 121.0(6) . . ?
C16 N2 Cu1 119.6(5) . . ?
C34 N5 Cu1 120.6(5) . . ?
C27 N5 Cu1 121.0(5) . . ?
C27 N5 C34 118.5(6) . . ?
C17 N1 Cu1 113.7(4) . . ?
C21 N1 Cu1 126.0(5) . . ?
C21 N1 C17 120.0(6) . . ?
C5 N3 Cu1 112.9(5) . . ?
C1 N3 Cu1 126.4(5) . . ?
C1 N3 C5 120.5(7) . . ?
C33 N6 C34 117.4(7) . . ?
C26 N4 Cu1 112.0(5) . . ?
C22 N4 Cu1 129.6(7) . . ?
C22 N4 C26 118.3(8) . . ?
N2 C6 C7 120.8(6) . . ?
N2 C6 C5 112.8(6) . . ?
C7 C6 C5 126.4(6) . . ?
C6 C7 H7 120.2 . . ?
C6 C7 C8 119.6(6) . . ?
C8 C7 H7 120.2 . . ?
C7 C8 C9 120.3(6) . . ?
C15 C8 C7 118.3(6) . . ?
C15 C8 C9 121.4(6) . . ?
C8 C15 H15 120.3 . . ?
C16 C15 C8 119.3(7) . . ?
C16 C15 H15 120.3 . . ?
N2 C16 C15 121.0(6) . . ?
N2 C16 C17 112.6(6) . . ?
C15 C16 C17 126.4(6) . . ?
N1 C17 C16 114.3(6) . . ?
N1 C17 C18 121.6(6) . . ?
C18 C17 C16 124.0(6) . . ?
N1 C21 H21 119.7 . . ?
N1 C21 C20 120.6(7) . . ?
C20 C21 H21 119.7 . . ?
C21 C20 H20 120.1 . . ?
C19 C20 C21 119.7(8) . . ?
C19 C20 H20 120.1 . . ?
C20 C19 H19 120.1 . . ?
C18 C19 C20 119.8(8) . . ?
C18 C19 H19 120.1 . . ?
C17 C18 H18 120.9 . . ?
C19 C18 C17 118.2(7) . . ?
C19 C18 H18 120.9 . . ?
C10 C9 C8 120.8(7) . . ?
C10 C9 C14 119.1(7) . . ?
C14 C9 C8 120.1(7) . . ?
C9 C10 H10 119.9 . . ?
C9 C10 C11 120.3(8) . . ?
C11 C10 H10 119.9 . . ?
C10 C11 H11 120.0 . . ?
C10 C11 C12 120.0(8) . . ?
C12 C11 H11 120.0 . . ?
C11 C12 H12 120.0 . . ?
C13 C12 C11 120.1(8) . . ?
C13 C12 H12 120.0 . . ?
C12 C13 H13 119.8 . . ?
C12 C13 C14 120.4(8) . . ?
C14 C13 H13 119.8 . . ?
C9 C14 H14 120.0 . . ?
C13 C14 C9 120.1(8) . . ?
C13 C14 H14 120.0 . . ?
N3 C5 C6 114.8(6) . . ?
N3 C5 C4 120.2(7) . . ?
C4 C5 C6 125.0(7) . . ?
N3 C1 H1 119.6 . . ?
N3 C1 C2 120.8(8) . . ?
C2 C1 H1 119.6 . . ?
C1 C2 H2 120.3 . . ?
C3 C2 C1 119.3(8) . . ?
C3 C2 H2 120.3 . . ?
C2 C3 H3 120.5 . . ?
C4 C3 C2 119.0(8) . . ?
C4 C3 H3 120.5 . . ?
C5 C4 H4 120.0 . . ?
C3 C4 C5 120.0(8) . . ?
C3 C4 H4 120.0 . . ?
N5 C34 N6 115.5(6) . . ?
N5 C34 C30 122.5(7) . . ?
N6 C34 C30 122.0(7) . . ?
N6 C33 H33 117.6 . . ?
N6 C33 C32 124.8(9) . . ?
C32 C33 H33 117.6 . . ?
C33 C32 H32 120.3 . . ?
C31 C32 C33 119.3(9) . . ?
C31 C32 H32 120.3 . . ?
C32 C31 H31 120.0 . . ?
C32 C31 C30 119.9(9) . . ?
C30 C31 H31 120.0 . . ?
C31 C30 C34 116.5(8) . . ?
C29 C30 C34 116.6(8) . . ?
C29 C30 C31 126.8(8) . . ?
C30 C29 H29 119.2 . . ?
C28 C29 C30 121.6(8) . . ?
C28 C29 H29 119.2 . . ?
C29 C28 H28 120.8 . . ?
C29 C28 C27 118.3(8) . . ?
C27 C28 H28 120.8 . . ?
N5 C27 C28 122.4(8) . . ?
N5 C27 C26 114.3(7) . . ?
C28 C27 C26 123.3(8) . . ?
N4 C26 C27 115.7(7) . . ?
N4 C26 C25 123.7(8) . . ?
C25 C26 C27 120.6(8) . . ?
N4 C22 H22 118.7 . . ?
N4 C22 C23 122.6(10) . . ?
C23 C22 H22 118.7 . . ?
C22 C23 H23 121.1 . . ?
C24 C23 C22 117.7(9) . . ?
C24 C23 H23 121.1 . . ?
C23 C24 H24 119.7 . . ?
C23 C24 C25 120.6(10) . . ?
C25 C24 H24 119.7 . . ?
C26 C25 C24 117.0(10) . . ?
C26 C25 H25 121.5 . . ?
C24 C25 H25 121.5 . . ?

loop_
_geom_bond_atom_site_label_1
_geom_bond_atom_site_label_2
_geom_bond_distance
_geom_bond_site_symmetry_2
_geom_bond_publ_flag
Cu1 N2 1.925(6) . ?
Cu1 N5 1.995(6) . ?
Cu1 N1 2.053(6) . ?
Cu1 N3 2.064(6) . ?
Cu1 N4 2.222(7) . ?
Cl1 O3 1.352(9) . ?
Cl1 O2 1.398(11) . ?
Cl1 O1 1.410(8) . ?
Cl1 O4 1.394(8) . ?
Cl2 O7 1.416(10) . ?
Cl2 O8 1.401(11) . ?
Cl2 O5 1.393(7) . ?
Cl2 O6 1.309(9) . ?
N2 C6 1.337(9) . ?
N2 C16 1.343(9) . ?
N5 C34 1.344(10) . ?
N5 C27 1.328(10) . ?
N1 C17 1.356(9) . ?
N1 C21 1.327(9) . ?
N3 C5 1.345(9) . ?
N3 C1 1.334(9) . ?
N6 C34 1.355(10) . ?
N6 C33 1.308(11) . ?
N4 C26 1.338(10) . ?
N4 C22 1.328(11) . ?
C6 C7 1.371(10) . ?
C6 C5 1.470(10) . ?
C7 H7 0.9400 . ?
C7 C8 1.398(10) . ?
C8 C15 1.395(10) . ?
C8 C9 1.484(9) . ?
C15 H15 0.9400 . ?
C15 C16 1.373(9) . ?
C16 C17 1.475(9) . ?
C17 C18 1.385(10) . ?
C21 H21 0.9400 . ?
C21 C20 1.388(11) . ?
C20 H20 0.9400 . ?
C20 C19 1.375(12) . ?
C19 H19 0.9400 . ?
C19 C18 1.375(12) . ?
C18 H18 0.9400 . ?
C9 C10 1.373(10) . ?
C9 C14 1.386(11) . ?
C10 H10 0.9400 . ?
C10 C11 1.376(11) . ?
C11 H11 0.9400 . ?
C11 C12 1.377(12) . ?
C12 H12 0.9400 . ?
C12 C13 1.356(12) . ?
C13 H13 0.9400 . ?
C13 C14 1.376(11) . ?
C14 H14 0.9400 . ?
C5 C4 1.375(11) . ?
C1 H1 0.9400 . ?
C1 C2 1.381(12) . ?
C2 H2 0.9400 . ?
C2 C3 1.372(13) . ?
C3 H3 0.9400 . ?
C3 C4 1.370(12) . ?
C4 H4 0.9400 . ?
C34 C30 1.434(10) . ?
C33 H33 0.9400 . ?
C33 C32 1.381(13) . ?
C32 H32 0.9400 . ?
C32 C31 1.337(14) . ?
C31 H31 0.9400 . ?
C31 C30 1.409(13) . ?
C30 C29 1.373(13) . ?
C29 H29 0.9400 . ?
C29 C28 1.354(14) . ?
C28 H28 0.9400 . ?
C28 C27 1.419(11) . ?
C27 C26 1.506(11) . ?
C26 C25 1.374(11) . ?
C22 H22 0.9400 . ?
C22 C23 1.394(15) . ?
C23 H23 0.9400 . ?
C23 C24 1.376(16) . ?
C24 H24 0.9400 . ?
C24 C25 1.389(16) . ?
C25 H25 0.9400 . ?

loop_
_geom_torsion_atom_site_label_1
_geom_torsion_atom_site_label_2
_geom_torsion_atom_site_label_3
_geom_torsion_atom_site_label_4
_geom_torsion
_geom_torsion_site_symmetry_1
_geom_torsion_site_symmetry_2
_geom_torsion_site_symmetry_3
_geom_torsion_site_symmetry_4
_geom_torsion_publ_flag
Cu1 N2 C6 C7 -176.2(6) . . . . ?
Cu1 N2 C6 C5 2.4(8) . . . . ?
Cu1 N2 C16 C15 175.2(6) . . . . ?
Cu1 N2 C16 C17 -4.4(8) . . . . ?
Cu1 N5 C34 N6 -1.2(9) . . . . ?
Cu1 N5 C34 C30 179.4(6) . . . . ?
Cu1 N5 C27 C28 -179.0(6) . . . . ?
Cu1 N5 C27 C26 0.6(9) . . . . ?
Cu1 N1 C17 C16 -1.5(8) . . . . ?
Cu1 N1 C17 C18 175.0(7) . . . . ?
Cu1 N1 C21 C20 -174.4(7) . . . . ?
Cu1 N3 C5 C6 7.9(8) . . . . ?
Cu1 N3 C5 C4 -172.7(6) . . . . ?
Cu1 N3 C1 C2 173.2(6) . . . . ?
Cu1 N4 C26 C27 -2.8(8) . . . . ?
Cu1 N4 C26 C25 177.3(7) . . . . ?
Cu1 N4 C22 C23 -175.9(6) . . . . ?
N2 C6 C7 C8 2.1(11) . . . . ?
N2 C6 C5 N3 -6.9(9) . . . . ?
N2 C6 C5 C4 173.7(8) . . . . ?
N2 C16 C17 N1 3.7(9) . . . . ?
N2 C16 C17 C18 -172.7(8) . . . . ?
N5 C34 C30 C31 -180.0(7) . . . . ?
N5 C34 C30 C29 0.5(12) . . . . ?
N5 C27 C26 N4 1.7(10) . . . . ?
N5 C27 C26 C25 -178.5(7) . . . . ?
N1 C17 C18 C19 -0.7(14) . . . . ?
N1 C21 C20 C19 1.0(15) . . . . ?
N3 C5 C4 C3 -2.4(14) . . . . ?
N3 C1 C2 C3 0.0(14) . . . . ?
N6 C34 C30 C31 0.7(12) . . . . ?
N6 C34 C30 C29 -178.8(8) . . . . ?
N6 C33 C32 C31 -0.6(16) . . . . ?
N4 C26 C25 C24 -0.6(13) . . . . ?
N4 C22 C23 C24 -0.7(14) . . . . ?
C6 N2 C16 C15 0.0(11) . . . . ?
C6 N2 C16 C17 -179.6(6) . . . . ?
C6 C7 C8 C15 -2.3(11) . . . . ?
C6 C7 C8 C9 179.1(7) . . . . ?
C6 C5 C4 C3 176.9(9) . . . . ?
C7 C6 C5 N3 171.5(7) . . . . ?
C7 C6 C5 C4 -7.8(13) . . . . ?
C7 C8 C15 C16 1.4(11) . . . . ?
C7 C8 C9 C10 -35.2(11) . . . . ?
C7 C8 C9 C14 146.1(8) . . . . ?
C8 C15 C16 N2 -0.3(11) . . . . ?
C8 C15 C16 C17 179.3(7) . . . . ?
C8 C9 C10 C11 179.7(8) . . . . ?
C8 C9 C14 C13 -178.4(9) . . . . ?
C15 C8 C9 C10 146.3(8) . . . . ?
C15 C8 C9 C14 -32.4(12) . . . . ?
C15 C16 C17 N1 -175.9(7) . . . . ?
C15 C16 C17 C18 7.7(13) . . . . ?
C16 N2 C6 C7 -1.0(11) . . . . ?
C16 N2 C6 C5 177.6(6) . . . . ?
C16 C17 C18 C19 175.5(9) . . . . ?
C17 N1 C21 C20 -0.8(12) . . . . ?
C21 N1 C17 C16 -175.8(7) . . . . ?
C21 N1 C17 C18 0.7(12) . . . . ?
C21 C20 C19 C18 -1.0(18) . . . . ?
C20 C19 C18 C17 0.8(17) . . . . ?
C9 C8 C15 C16 180.0(7) . . . . ?
C9 C10 C11 C12 0.0(15) . . . . ?
C10 C9 C14 C13 2.9(15) . . . . ?
C10 C11 C12 C13 0.3(16) . . . . ?
C11 C12 C13 C14 1.0(17) . . . . ?
C12 C13 C14 C9 -2.6(17) . . . . ?
C14 C9 C10 C11 -1.6(13) . . . . ?
C5 N3 C1 C2 -1.6(12) . . . . ?
C5 C6 C7 C8 -176.2(7) . . . . ?
C1 N3 C5 C6 -176.5(7) . . . . ?
C1 N3 C5 C4 2.9(12) . . . . ?
C1 C2 C3 C4 0.5(16) . . . . ?
C2 C3 C4 C5 0.7(16) . . . . ?
C34 N5 C27 C28 1.9(11) . . . . ?
C34 N5 C27 C26 -178.5(6) . . . . ?
C34 N6 C33 C32 -0.4(14) . . . . ?
C34 C30 C29 C28 -0.1(14) . . . . ?
C33 N6 C34 N5 -179.1(7) . . . . ?
C33 N6 C34 C30 0.3(12) . . . . ?
C33 C32 C31 C30 1.7(15) . . . . ?
C32 C31 C30 C34 -1.7(13) . . . . ?
C32 C31 C30 C29 177.8(10) . . . . ?
C31 C30 C29 C28 -179.5(10) . . . . ?
C30 C29 C28 C27 0.5(15) . . . . ?
C29 C28 C27 N5 -1.5(13) . . . . ?
C29 C28 C27 C26 179.0(8) . . . . ?
C28 C27 C26 N4 -178.8(8) . . . . ?
C28 C27 C26 C25 1.1(12) . . . . ?
C27 N5 C34 N6 178.0(7) . . . . ?
C27 N5 C34 C30 -1.4(11) . . . . ?
C27 C26 C25 C24 179.5(8) . . . . ?
C26 N4 C22 C23 -0.2(12) . . . . ?
C22 N4 C26 C27 -179.2(7) . . . . ?
C22 N4 C26 C25 0.9(12) . . . . ?
C22 C23 C24 C25 0.9(15) . . . . ?
C23 C24 C25 C26 -0.3(15) . . . . ?

loop_
_twin_individual_id
_twin_individual_mass_fraction_refined
1 0.864(2)
2 0.136(2)
